data_1548726
loop_
_publ_author_name
'Ait Elhad, Mustapha'
'Benharref, Ahmed'
'El Ammari, Lahcen'
'Saadi, Mohamed'
'Mazoir, Noureddine'
'Berraho, Moha'

_publ_section_title
;
 1-(2-Isopropyl-4,7-dimethyl-3-nitronaphthalen-1-yl)ethanone
;
_journal_issue 1
_journal_name_full IUCrData
_journal_page_first x180083
_journal_paper_doi 10.1107/S2414314618000834
_journal_volume 3
_journal_year 2018
_chemical_formula_iupac 'C17 H19 N O3'
_chemical_formula_moiety 'C17 H19 N O3'
_chemical_formula_sum 'C17 H19 N O3'
_chemical_formula_weight 285.33
_chemical_name_systematic
;
1-(-2-Isopropyl-4,7-dimethyl-3-nitronaphthalen-1-yl)ethanone
;
_space_group_crystal_system monoclinic
_space_group_IT_number 14
_space_group_name_Hall '-P 2yn'
_space_group_name_H-M_alt 'P 1 21/n 1'
_symmetry_space_group_name_Hall '-P 2yn'
_symmetry_space_group_name_H-M 'P 1 21/n 1'
_atom_sites_solution_hydrogens geom
_atom_sites_solution_primary direct
_atom_sites_solution_secondary difmap
_audit_creation_method SHELXL-2014/7
_cell_angle_alpha 90
_cell_angle_beta 106.54(3)
_cell_angle_gamma 90
_cell_formula_units_Z 4
_cell_length_a 11.172(7)
_cell_length_b 8.532(5)
_cell_length_c 16.287(14)
_cell_measurement_reflns_used 3039
_cell_measurement_temperature 170(2)
_cell_measurement_theta_max 26.4
_cell_measurement_theta_min 2.6
_cell_volume 1488.2(18)
_computing_cell_refinement
;
SAINT (Bruker, 2009)
;
_computing_data_collection
;
APEX2 (Bruker, 2009)
;
_computing_data_reduction
;
SAINT (Bruker, 2009)
;
_computing_molecular_graphics
;
Ortep-3 for Windows (Farrugia, 2012) and Mercury (Macrae <i>et al.</i>,
2008)
;
_computing_publication_material
;
publCIF (Westrip, 2010)
;
_computing_structure_refinement
;
<i>SHELXL2014/7</i> (Sheldrick, 2015)
;
_computing_structure_solution
;
<i>SHELXS2014/7</i> (Sheldrick, 2008)
;
_diffrn_ambient_temperature 170(2)
_diffrn_measured_fraction_theta_full 0.999
_diffrn_measured_fraction_theta_max 0.999
_diffrn_measurement_device_type 'Bruker X8 APEX'
_diffrn_measurement_method '\f and \w scans'
_diffrn_radiation_type MoK\a
_diffrn_radiation_wavelength 0.71073
_diffrn_reflns_av_R_equivalents 0.0300
_diffrn_reflns_limit_h_max 13
_diffrn_reflns_limit_h_min -13
_diffrn_reflns_limit_k_max 10
_diffrn_reflns_limit_k_min -10
_diffrn_reflns_limit_l_max 20
_diffrn_reflns_limit_l_min -20
_diffrn_reflns_number 53166
_diffrn_reflns_theta_full 25.242
_diffrn_reflns_theta_max 26.368
_diffrn_reflns_theta_min 2.594
_exptl_absorpt_coefficient_mu 0.087
_exptl_absorpt_correction_T_max 1.0
_exptl_absorpt_correction_T_min 0.811
_exptl_absorpt_correction_type multi-scan
_exptl_absorpt_process_details
;
(SADABS; Bruker, 2009)
;
_exptl_crystal_colour colourless
_exptl_crystal_density_diffrn 1.273
_exptl_crystal_description plate
_exptl_crystal_F_000 608
_exptl_crystal_size_max 0.500
_exptl_crystal_size_mid 0.450
_exptl_crystal_size_min 0.150
_refine_diff_density_max 0.257
_refine_diff_density_min -0.246
_refine_ls_extinction_coef 0.014(3)
_refine_ls_extinction_expression Fc^*^=kFc[1+0.001xFc^2^\l^3^/sin(2\q)]^-1/4^
_refine_ls_extinction_method
;
SHELXL-2014/7 (Sheldrick 2015)
;
_refine_ls_goodness_of_fit_ref 1.081
_refine_ls_hydrogen_treatment constr
_refine_ls_matrix_type full
_refine_ls_number_parameters 196
_refine_ls_number_reflns 3039
_refine_ls_number_restraints 0
_refine_ls_restrained_S_all 1.081
_refine_ls_R_factor_all 0.0459
_refine_ls_R_factor_gt 0.0415
_refine_ls_shift/su_max 0.001
_refine_ls_shift/su_mean 0.000
_refine_ls_structure_factor_coef Fsqd
_refine_ls_weighting_details 'w=1/[\s^2^(Fo^2^)+(0.0605P)^2^+0.6136P] where P=(Fo^2^+2Fc^2^)/3'
_refine_ls_weighting_scheme calc
_refine_ls_wR_factor_gt 0.1222
_refine_ls_wR_factor_ref 0.1266
_reflns_number_gt 2710
_reflns_number_total 3039
_reflns_threshold_expression 'I > 2\s(I)'
_cod_data_source_file bx4010sup1.cif
_cod_data_source_block I
_cod_original_cell_volume 1488.3(18)
_cod_database_code 1548726
_shelx_space_group_comment
;
The symmetry employed for this shelxl refinement is uniquely defined
by the following loop, which should always be used as a source of
symmetry information in preference to the above space-group names.
They are only intended as comments.
;
_shelx_estimated_absorpt_t_min 0.957
_shelx_estimated_absorpt_t_max 0.987

loop_
_space_group_symop_operation_xyz
'x, y, z'
'-x+1/2, y+1/2, -z+1/2'
'-x, -y, -z'
'x-1/2, -y-1/2, z-1/2'

loop_
_atom_site_type_symbol
_atom_site_label
_atom_site_fract_x
_atom_site_fract_y
_atom_site_fract_z
_atom_site_U_iso_or_equiv
_atom_site_adp_type
_atom_site_calc_flag
_atom_site_occupancy
C C1 -0.10207(11) 0.94498(15) 0.28104(8) 0.0265(3) Uani d 1
C C2 -0.06720(11) 0.81421(15) 0.33627(8) 0.0248(3) Uani d 1
C C3 -0.09475(12) 0.81565(16) 0.41605(8) 0.0293(3) Uani d 1
H H3 -0.0714 0.7283 0.4533 0.035 Uiso calc 1
C C4 -0.15427(12) 0.93988(17) 0.44081(9) 0.0328(3) Uani d 1
C C5 -0.18796(14) 1.06889(18) 0.38536(10) 0.0379(3) Uani d 1
H H5 -0.2291 1.1556 0.4020 0.045 Uiso calc 1
C C6 -0.16279(13) 1.07237(17) 0.30799(10) 0.0350(3) Uani d 1
H H6 -0.1863 1.1613 0.2719 0.042 Uiso calc 1
C C7 -0.07567(12) 0.94410(15) 0.20035(8) 0.0275(3) Uani d 1
C C8 -0.01491(11) 0.81585(15) 0.18140(8) 0.0255(3) Uani d 1
C C9 0.02572(11) 0.68362(15) 0.23498(8) 0.0253(3) Uani d 1
C C10 -0.00404(11) 0.68558(15) 0.31139(8) 0.0251(3) Uani d 1
C C11 0.02958(14) 0.54943(16) 0.37334(9) 0.0321(3) Uani d 1
C C12 0.10052(13) 0.54700(16) 0.21429(9) 0.0310(3) Uani d 1
H H12 0.0992 0.4634 0.2570 0.037 Uiso calc 1
C C13 0.04528(15) 0.47259(18) 0.12646(10) 0.0397(4) Uani d 1
H H13A -0.0442 0.4544 0.1172 0.060 Uiso calc 1
H H13B 0.0871 0.3725 0.1238 0.060 Uiso calc 1
H H13C 0.0575 0.5430 0.0820 0.060 Uiso calc 1
C C14 0.23845(14) 0.5897(2) 0.22909(10) 0.0430(4) Uani d 1
H H14A 0.2454 0.6733 0.1894 0.064 Uiso calc 1
H H14B 0.2845 0.4972 0.2191 0.064 Uiso calc 1
H H14C 0.2736 0.6259 0.2882 0.064 Uiso calc 1
C C15 0.15202(16) 0.5564(2) 0.43893(10) 0.0463(4) Uani d 1
H H15A 0.1455 0.6226 0.4866 0.069 Uiso calc 1
H H15B 0.2143 0.6006 0.4136 0.069 Uiso calc 1
H H15C 0.1775 0.4504 0.4601 0.069 Uiso calc 1
C C16 -0.18325(16) 0.9376(2) 0.52558(11) 0.0439(4) Uani d 1
H H16A -0.2550 0.8690 0.5216 0.066 Uiso calc 1
H H16B -0.2029 1.0441 0.5403 0.066 Uiso calc 1
H H16C -0.1107 0.8982 0.5700 0.066 Uiso calc 1
C C17 -0.11145(16) 1.08268(18) 0.14152(10) 0.0420(4) Uani d 1
H H17A -0.0784 1.0689 0.0923 0.063 Uiso calc 1
H H17B -0.0766 1.1784 0.1724 0.063 Uiso calc 1
H H17C -0.2026 1.0911 0.1214 0.063 Uiso calc 1
O O1 0.11116(11) 0.85261(15) 0.09187(7) 0.0492(3) Uani d 1
O O2 -0.08085(11) 0.78675(15) 0.03444(6) 0.0472(3) Uani d 1
O O3 -0.04474(13) 0.44427(14) 0.37083(8) 0.0550(4) Uani d 1
N N 0.00735(11) 0.81813(14) 0.09622(7) 0.0323(3) Uani d 1

loop_
_atom_site_aniso_label
_atom_site_aniso_U_11
_atom_site_aniso_U_22
_atom_site_aniso_U_33
_atom_site_aniso_U_12
_atom_site_aniso_U_13
_atom_site_aniso_U_23
C1 0.0209(6) 0.0288(6) 0.0280(6) -0.0004(5) 0.0044(5) -0.0026(5)
C2 0.0209(6) 0.0273(6) 0.0262(6) -0.0037(5) 0.0068(5) -0.0034(5)
C3 0.0284(6) 0.0325(7) 0.0290(7) -0.0051(5) 0.0117(5) -0.0032(5)
C4 0.0266(6) 0.0414(8) 0.0331(7) -0.0057(6) 0.0128(5) -0.0102(6)
C5 0.0323(7) 0.0400(8) 0.0423(8) 0.0064(6) 0.0123(6) -0.0117(6)
C6 0.0338(7) 0.0330(7) 0.0362(7) 0.0071(6) 0.0065(6) -0.0021(6)
C7 0.0244(6) 0.0283(7) 0.0276(6) -0.0004(5) 0.0039(5) 0.0018(5)
C8 0.0243(6) 0.0306(7) 0.0221(6) -0.0032(5) 0.0074(5) 0.0000(5)
C9 0.0237(6) 0.0267(6) 0.0262(6) -0.0008(5) 0.0083(5) -0.0014(5)
C10 0.0253(6) 0.0258(6) 0.0245(6) -0.0022(5) 0.0076(5) -0.0002(5)
C11 0.0429(8) 0.0288(7) 0.0291(7) 0.0046(6) 0.0176(6) 0.0017(5)
C12 0.0357(7) 0.0306(7) 0.0298(7) 0.0065(6) 0.0142(5) 0.0021(5)
C13 0.0488(9) 0.0341(8) 0.0390(8) 0.0005(6) 0.0170(7) -0.0077(6)
C14 0.0328(7) 0.0578(10) 0.0395(8) 0.0107(7) 0.0120(6) -0.0007(7)
C15 0.0490(9) 0.0556(10) 0.0330(8) 0.0120(8) 0.0099(7) 0.0148(7)
C16 0.0433(8) 0.0542(10) 0.0421(9) -0.0050(7) 0.0247(7) -0.0136(7)
C17 0.0534(9) 0.0355(8) 0.0365(8) 0.0099(7) 0.0120(7) 0.0088(6)
O1 0.0473(7) 0.0620(8) 0.0476(7) -0.0069(6) 0.0286(5) 0.0047(6)
O2 0.0514(7) 0.0611(7) 0.0252(5) 0.0026(6) 0.0047(5) -0.0013(5)
O3 0.0716(9) 0.0391(6) 0.0562(8) -0.0137(6) 0.0211(6) 0.0103(5)
N 0.0378(6) 0.0338(6) 0.0274(6) 0.0017(5) 0.0130(5) 0.0038(5)

loop_
_atom_type_symbol
_atom_type_description
_atom_type_scat_dispersion_real
_atom_type_scat_dispersion_imag
_atom_type_scat_source
C C 0.0033 0.0016 'International Tables Vol C Tables 4.2.6.8 and 6.1.1.4'
H H 0.0000 0.0000 'International Tables Vol C Tables 4.2.6.8 and 6.1.1.4'
O O 0.0106 0.0060 'International Tables Vol C Tables 4.2.6.8 and 6.1.1.4'
N N 0.0061 0.0033 'International Tables Vol C Tables 4.2.6.8 and 6.1.1.4'

loop_
_geom_angle_atom_site_label_1
_geom_angle_atom_site_label_2
_geom_angle_atom_site_label_3
_geom_angle
C6 C1 C2 118.51(13)
C6 C1 C7 122.20(12)
C2 C1 C7 119.30(12)
C1 C2 C3 118.88(12)
C1 C2 C10 119.67(12)
C3 C2 C10 121.44(12)
C4 C3 C2 121.74(13)
C4 C3 H3 119.1
C2 C3 H3 119.1
C3 C4 C5 118.68(14)
C3 C4 C16 120.57(14)
C5 C4 C16 120.75(14)
C6 C5 C4 121.43(13)
C6 C5 H5 119.3
C4 C5 H5 119.3
C5 C6 C1 120.77(14)
C5 C6 H6 119.6
C1 C6 H6 119.6
C8 C7 C1 117.25(12)
C8 C7 C17 122.99(13)
C1 C7 C17 119.74(12)
C7 C8 C9 126.10(12)
C7 C8 N 115.34(11)
C9 C8 N 118.55(12)
C10 C9 C8 115.40(12)
C10 C9 C12 119.80(11)
C8 C9 C12 124.78(12)
C9 C10 C2 122.22(12)
C9 C10 C11 121.01(12)
C2 C10 C11 116.77(12)
O3 C11 C15 122.47(14)
O3 C11 C10 120.43(14)
C15 C11 C10 117.00(13)
C13 C12 C9 115.08(12)
C13 C12 C14 111.48(12)
C9 C12 C14 111.86(12)
C13 C12 H12 105.9
C9 C12 H12 105.9
C14 C12 H12 105.9
C12 C13 H13A 109.5
C12 C13 H13B 109.5
H13A C13 H13B 109.5
C12 C13 H13C 109.5
H13A C13 H13C 109.5
H13B C13 H13C 109.5
C12 C14 H14A 109.5
C12 C14 H14B 109.5
H14A C14 H14B 109.5
C12 C14 H14C 109.5
H14A C14 H14C 109.5
H14B C14 H14C 109.5
C11 C15 H15A 109.5
C11 C15 H15B 109.5
H15A C15 H15B 109.5
C11 C15 H15C 109.5
H15A C15 H15C 109.5
H15B C15 H15C 109.5
C4 C16 H16A 109.5
C4 C16 H16B 109.5
H16A C16 H16B 109.5
C4 C16 H16C 109.5
H16A C16 H16C 109.5
H16B C16 H16C 109.5
C7 C17 H17A 109.5
C7 C17 H17B 109.5
H17A C17 H17B 109.5
C7 C17 H17C 109.5
H17A C17 H17C 109.5
H17B C17 H17C 109.5
O1 N O2 124.29(13)
O1 N C8 118.38(12)
O2 N C8 117.32(12)

loop_
_geom_bond_atom_site_label_1
_geom_bond_atom_site_label_2
_geom_bond_distance
C1 C6 1.4156(19)
C1 C2 1.4165(19)
C1 C7 1.426(2)
C2 C3 1.418(2)
C2 C10 1.4246(19)
C3 C4 1.372(2)
C3 H3 0.9500
C4 C5 1.405(2)
C4 C16 1.505(2)
C5 C6 1.367(2)
C5 H5 0.9500
C6 H6 0.9500
C7 C8 1.3685(19)
C7 C17 1.503(2)
C8 C9 1.4195(19)
C8 N 1.478(2)
C9 C10 1.377(2)
C9 C12 1.5268(19)
C10 C11 1.514(2)
C11 O3 1.2152(19)
C11 C15 1.478(2)
C12 C13 1.526(2)
C12 C14 1.534(2)
C12 H12 1.0000
C13 H13A 0.9800
C13 H13B 0.9800
C13 H13C 0.9800
C14 H14A 0.9800
C14 H14B 0.9800
C14 H14C 0.9800
C15 H15A 0.9800
C15 H15B 0.9800
C15 H15C 0.9800
C16 H16A 0.9800
C16 H16B 0.9800
C16 H16C 0.9800
C17 H17A 0.9800
C17 H17B 0.9800
C17 H17C 0.9800
O1 N 1.2180(18)
O2 N 1.2210(18)

loop_
_geom_hbond_atom_site_label_D
_geom_hbond_atom_site_label_H
_geom_hbond_atom_site_label_A
_geom_hbond_site_symmetry_A
_geom_hbond_distance_DH
_geom_hbond_distance_HA
_geom_hbond_distance_DA
_geom_hbond_angle_DHA
C14 H14A O1 . 0.98 2.40 3.200(3) 139
C16 H16C Cg 3_665 0.98 2.92 3.591(4) 127

_cod_database_fobs_code 1548726
